data_4342920
loop_
_publ_author_name
'Song, Seung Yoon'
'Ok, Kang Min'

_publ_section_title
;
 Modulation of Framework and Centricity: Cation Size Effect in New
 Quaternary Selenites, ASc(SeO3)2 (A = Na, K, Rb, and Cs).
;
_journal_issue 10
_journal_name_full 'Inorganic chemistry'
_journal_page_first 5032
_journal_page_last 5038
_journal_paper_doi 10.1021/acs.inorgchem.5b00653
_journal_volume 54
_journal_year 2015
_chemical_absolute_configuration unk
_chemical_formula_sum 'O6 Rb Sc Se2'
_chemical_formula_weight 384.35
_space_group_IT_number 186
_symmetry_cell_setting hexagonal
_symmetry_Int_Tables_number 186
_symmetry_space_group_name_Hall 'P 6c -2c'
_symmetry_space_group_name_H-M 'P 63 m c'
_atom_sites_solution_primary direct
_atom_sites_solution_secondary difmap
_cell_angle_alpha 90
_cell_angle_beta 90
_cell_angle_gamma 120
_cell_formula_units_Z 2
_cell_length_a 5.59290(10)
_cell_length_b 5.59290(10)
_cell_length_c 12.2326(2)
_cell_measurement_temperature 298.0(2)
_cell_volume 331.378(10)
_computing_structure_refinement 'SHELXL-97 (Sheldrick, 1997)'
_diffrn_ambient_temperature 298.0(2)
_diffrn_measured_fraction_theta_full 0.993
_diffrn_measured_fraction_theta_max 0.99
_diffrn_measurement_device_type 'Bruker SMART BREEZE'
_diffrn_measurement_method CCD
_diffrn_radiation_probe x-ray
_diffrn_radiation_type MoK\a
_diffrn_radiation_wavelength 0.71073
_diffrn_reflns_av_R_equivalents 0.0598
_diffrn_reflns_laue_measured_fraction_full 0.993
_diffrn_reflns_laue_measured_fraction_max 0.99
_diffrn_reflns_limit_h_max 7
_diffrn_reflns_limit_h_min -7
_diffrn_reflns_limit_k_max 6
_diffrn_reflns_limit_k_min -7
_diffrn_reflns_limit_l_max 15
_diffrn_reflns_limit_l_min -16
_diffrn_reflns_number 5068
_diffrn_reflns_point_group_measured_fraction_full 0.989
_diffrn_reflns_point_group_measured_fraction_max 0.981
_diffrn_reflns_theta_full 25.242
_diffrn_reflns_theta_max 28.259
_diffrn_reflns_theta_min 3.331
_exptl_absorpt_coefficient_mu 19.359
_exptl_absorpt_correction_T_max 0.51
_exptl_absorpt_correction_T_min 0.45
_exptl_absorpt_correction_type empirical
_exptl_absorpt_process_details
; 
 SADABS(Blessing, 1995) 
;
_exptl_crystal_colour Colorless
_exptl_crystal_density_diffrn 3.852
_exptl_crystal_density_method 'not measured'
_exptl_crystal_description 'Hexagonal Bipyramid'
_exptl_crystal_F_000 348
_exptl_crystal_size_max 0.042
_exptl_crystal_size_mid 0.023
_exptl_crystal_size_min 0.023
_refine_diff_density_max 0.317
_refine_diff_density_min -0.429
_refine_diff_density_rms 0.081
_refine_ls_abs_structure_details
;
 Flack x determined using 134 quotients [(I+)-(I-)]/[(I+)+(I-)]
 (Parsons, Flack and Wagner, Acta Cryst. B69 (2013) 249-259).
;
_refine_ls_abs_structure_Flack -0.012(18)
_refine_ls_extinction_coef 0.0093(12)
_refine_ls_extinction_expression Fc^*^=kFc[1+0.001xFc^2^\l^3^/sin(2\q)]^-1/4^
_refine_ls_extinction_method SHELXL
_refine_ls_goodness_of_fit_ref 0.954
_refine_ls_matrix_type full
_refine_ls_number_constraints 0
_refine_ls_number_parameters 26
_refine_ls_number_reflns 358
_refine_ls_number_restraints 1
_refine_ls_restrained_S_all 0.953
_refine_ls_R_factor_all 0.0278
_refine_ls_R_factor_gt 0.0198
_refine_ls_shift/su_max 0
_refine_ls_shift/su_mean 0
_refine_ls_structure_factor_coef Fsqd
_refine_ls_weighting_details 'w=1/[\s^2^(Fo^2^)+(0.0152P)^2^] where P=(Fo^2^+2Fc^2^)/3'
_refine_ls_weighting_scheme calc
_refine_ls_wR_factor_gt 0.0351
_refine_ls_wR_factor_ref 0.0365
_reflns_number_gt 296
_reflns_number_total 358
_reflns_threshold_expression 'I > 2\s(I)'
_cod_data_source_file ic5b00653_si_002.cif
_cod_data_source_block RbSc(SeO3)6
_cod_depositor_comments
;
The following automatic conversions were performed:

'_exptl_absorpt_correction_type' value 'EMPIRICAL' changed to
'empirical' according to
/usr/data/users/saulius/crontab/automatic-downloads/rss-feeds/ACS/lib/dictionaries/cif_core.dic
dictionary named 'cif_core.dic' version 2.4.2 from 2011-04-26.

Automatic conversion script
Id: cif_fix_values 3271 2015-04-21 07:52:19Z andrius 

 Adding full bibliography for 4342919--4342921.cif.
;
_cod_original_cell_volume 331.378(15)
_cod_database_code 4342920

loop_
_symmetry_equiv_pos_as_xyz
'x, y, z'
'-y, x-y, z'
'-x+y, -x, z'
'-x, -y, z+1/2'
'y, -x+y, z+1/2'
'x-y, x, z+1/2'
'-y, -x, z'
'-x+y, y, z'
'x, x-y, z'
'y, x, z+1/2'
'x-y, -y, z+1/2'
'-x, -x+y, z+1/2'

loop_
_atom_site_label
_atom_site_type_symbol
_atom_site_fract_x
_atom_site_fract_y
_atom_site_fract_z
_atom_site_U_iso_or_equiv
_atom_site_adp_type
_atom_site_occupancy
_atom_site_calc_flag
Rb1 Rb 0.3333 -0.3333 0.58380(9) 0.0170(4) Uani 1 d
Se1 Se 0.3333 -0.3333 0.23889(11) 0.0095(3) Uani 1 d
Se2 Se 0 0 0.42984(9) 0.0102(3) Uani 1 d
Sc1 Sc -0.3333 -0.6667 0.39383(19) 0.0104(6) Uani 1 d
O1 O 0.4894(6) -0.0212(12) 0.2967(5) 0.0245(13) Uani 1 d
O2 O -0.1558(5) -0.3117(11) 0.4935(3) 0.0136(14) Uani 1 d

loop_
_atom_site_aniso_label
_atom_site_aniso_U_11
_atom_site_aniso_U_22
_atom_site_aniso_U_33
_atom_site_aniso_U_23
_atom_site_aniso_U_13
_atom_site_aniso_U_12
Rb1 0.0159(6) 0.0159(6) 0.0192(7) 0 0 0.0079(3)
Se1 0.0081(5) 0.0081(5) 0.0123(6) 0 0 0.0040(3)
Se2 0.0087(4) 0.0087(4) 0.0134(6) 0 0 0.00434(19)
Sc1 0.0071(7) 0.0071(7) 0.0171(16) 0 0 0.0036(4)
O1 0.019(3) 0.013(3) 0.040(4) -0.007(4) -0.0034(18) 0.0067(17)
O2 0.012(2) 0.003(3) 0.023(3) 0.001(2) 0.0003(11) 0.0014(15)

loop_
_atom_type_symbol
_atom_type_description
_atom_type_scat_dispersion_real
_atom_type_scat_dispersion_imag
_atom_type_scat_source
O O 0.0106 0.006 'International Tables Vol C Tables 4.2.6.8 and 6.1.1.4'
Sc Sc 0.2519 0.3716 'International Tables Vol C Tables 4.2.6.8 and 6.1.1.4'
Se Se -0.0929 2.2259 'International Tables Vol C Tables 4.2.6.8 and 6.1.1.4'
Rb Rb -0.9393 2.9676 'International Tables Vol C Tables 4.2.6.8 and 6.1.1.4'

loop_
_geom_angle_atom_site_label_1
_geom_angle_atom_site_label_2
_geom_angle_atom_site_label_3
_geom_angle
_geom_angle_site_symmetry_1
_geom_angle_site_symmetry_3
O2 Rb1 O2 107.32(8) . 2_545
O2 Rb1 O2 136.71(15) . 1_655
O2 Rb1 O2 59.3(2) 2_545 1_655
O2 Rb1 O2 59.3(2) . 3_545
O2 Rb1 O2 51.5(2) 2_545 3_545
O2 Rb1 O2 107.32(8) 1_655 3_545
O2 Rb1 O2 107.32(8) . 3_655
O2 Rb1 O2 107.32(8) 2_545 3_655
O2 Rb1 O2 51.5(2) 1_655 3_655
O2 Rb1 O2 136.71(15) 3_545 3_655
O2 Rb1 O2 51.5(2) . 2
O2 Rb1 O2 136.71(15) 2_545 2
O2 Rb1 O2 107.32(8) 1_655 2
O2 Rb1 O2 107.32(8) 3_545 2
O2 Rb1 O2 59.3(2) 3_655 2
O2 Rb1 O1 106.70(8) . 4_655
O2 Rb1 O1 139.40(11) 2_545 4_655
O2 Rb1 O1 106.70(8) 1_655 4_655
O2 Rb1 O1 139.40(11) 3_545 4_655
O2 Rb1 O1 82.70(12) 3_655 4_655
O2 Rb1 O1 82.70(12) 2 4_655
O2 Rb1 O1 82.70(12) . 5
O2 Rb1 O1 106.70(8) 2_545 5
O2 Rb1 O1 139.40(11) 1_655 5
O2 Rb1 O1 82.70(12) 3_545 5
O2 Rb1 O1 139.40(11) 3_655 5
O2 Rb1 O1 106.70(8) 2 5
O1 Rb1 O1 56.95(17) 4_655 5
O2 Rb1 O1 139.40(11) . 6_545
O2 Rb1 O1 82.70(12) 2_545 6_545
O2 Rb1 O1 82.70(12) 1_655 6_545
O2 Rb1 O1 106.70(8) 3_545 6_545
O2 Rb1 O1 106.70(8) 3_655 6_545
O2 Rb1 O1 139.40(11) 2 6_545
O1 Rb1 O1 56.95(17) 4_655 6_545
O1 Rb1 O1 56.95(17) 5 6_545
O2 Rb1 Se2 81.09(10) . 1_545
O2 Rb1 Se2 26.44(9) 2_545 1_545
O2 Rb1 Se2 81.09(10) 1_655 1_545
O2 Rb1 Se2 26.44(9) 3_545 1_545
O2 Rb1 Se2 119.69(9) 3_655 1_545
O2 Rb1 Se2 119.69(9) 2 1_545
O1 Rb1 Se2 153.65(11) 4_655 1_545
O1 Rb1 Se2 100.53(7) 5 1_545
O1 Rb1 Se2 100.53(7) 6_545 1_545
O2 Rb1 Se2 119.69(9) . 1_655
O2 Rb1 Se2 81.09(10) 2_545 1_655
O2 Rb1 Se2 26.44(9) 1_655 1_655
O2 Rb1 Se2 119.69(9) 3_545 1_655
O2 Rb1 Se2 26.44(9) 3_655 1_655
O2 Rb1 Se2 81.09(10) 2 1_655
O1 Rb1 Se2 100.53(7) 4_655 1_655
O1 Rb1 Se2 153.65(11) 5 1_655
O1 Rb1 Se2 100.53(7) 6_545 1_655
Se2 Rb1 Se2 96.85(3) 1_545 1_655
O2 Rb1 Se2 26.44(9) . .
O2 Rb1 Se2 119.69(9) 2_545 .
O2 Rb1 Se2 119.69(9) 1_655 .
O2 Rb1 Se2 81.09(10) 3_545 .
O2 Rb1 Se2 81.09(10) 3_655 .
O2 Rb1 Se2 26.44(9) 2 .
O1 Rb1 Se2 100.53(7) 4_655 .
O1 Rb1 Se2 100.54(7) 5 .
O1 Rb1 Se2 153.65(11) 6_545 .
Se2 Rb1 Se2 96.85(3) 1_545 .
Se2 Rb1 Se2 96.85(3) 1_655 .
O1 Se1 O1 103.3(3) 2_545 .
O1 Se1 O1 103.3(3) 2_545 3_655
O1 Se1 O1 103.3(3) . 3_655
O1 Se1 Rb1 127.24(8) 2_545 4_644
O1 Se1 Rb1 127.24(8) . 4_644
O1 Se1 Rb1 55.5(2) 3_655 4_644
O1 Se1 Rb1 55.5(2) 2_545 4_544
O1 Se1 Rb1 127.24(8) . 4_544
O1 Se1 Rb1 127.24(8) 3_655 4_544
Rb1 Se1 Rb1 96.61(3) 4_644 4_544
O1 Se1 Rb1 127.24(8) 2_545 4_654
O1 Se1 Rb1 55.5(2) . 4_654
O1 Se1 Rb1 127.24(8) 3_655 4_654
Rb1 Se1 Rb1 96.61(3) 4_644 4_654
Rb1 Se1 Rb1 96.61(3) 4_544 4_654
O2 Se2 O2 100.7(2) 2 .
O2 Se2 O2 100.7(2) 2 3
O2 Se2 O2 100.7(2) . 3
O2 Se2 Sc1 35.05(17) 2 1_665
O2 Se2 Sc1 120.15(3) . 1_665
O2 Se2 Sc1 120.15(3) 3 1_665
O2 Se2 Sc1 120.15(3) 2 .
O2 Se2 Sc1 35.05(17) . .
O2 Se2 Sc1 120.15(3) 3 .
Sc1 Se2 Sc1 118.20(2) 1_665 .
O2 Se2 Sc1 120.15(3) 2 1_565
O2 Se2 Sc1 120.15(3) . 1_565
O2 Se2 Sc1 35.05(17) 3 1_565
Sc1 Se2 Sc1 118.20(2) 1_665 1_565
Sc1 Se2 Sc1 118.20(2) . 1_565
O2 Se2 Rb1 52.07(14) 2 1_565
O2 Se2 Rb1 122.47(16) . 1_565
O2 Se2 Rb1 52.06(5) 3 1_565
Sc1 Se2 Rb1 68.91(3) 1_665 1_565
Sc1 Se2 Rb1 157.52(6) . 1_565
Sc1 Se2 Rb1 68.91(3) 1_565 1_565
O2 Se2 Rb1 122.47(16) 2 1_455
O2 Se2 Rb1 52.07(14) . 1_455
O2 Se2 Rb1 52.07(14) 3 1_455
Sc1 Se2 Rb1 157.52(6) 1_665 1_455
Sc1 Se2 Rb1 68.91(3) . 1_455
Sc1 Se2 Rb1 68.91(3) 1_565 1_455
Rb1 Se2 Rb1 96.85(3) 1_565 1_455
O2 Se2 Rb1 52.07(14) 2 .
O2 Se2 Rb1 52.07(14) . .
O2 Se2 Rb1 122.47(16) 3 .
Sc1 Se2 Rb1 68.91(3) 1_665 .
Sc1 Se2 Rb1 68.91(3) . .
Sc1 Se2 Rb1 157.52(6) 1_565 .
Rb1 Se2 Rb1 96.85(3) 1_565 .
Rb1 Se2 Rb1 96.85(3) 1_455 .
O1 Sc1 O1 90.8(2) 1_445 2_545
O1 Sc1 O1 90.8(2) 1_445 3
O1 Sc1 O1 90.8(2) 2_545 3
O1 Sc1 O2 89.63(14) 1_445 3_545
O1 Sc1 O2 89.63(14) 2_545 3_545
O1 Sc1 O2 179.3(2) 3 3_545
O1 Sc1 O2 89.63(14) 1_445 2_445
O1 Sc1 O2 179.3(3) 2_545 2_445
O1 Sc1 O2 89.63(14) 3 2_445
O2 Sc1 O2 89.89(19) 3_545 2_445
O1 Sc1 O2 179.3(2) 1_445 .
O1 Sc1 O2 89.63(14) 2_545 .
O1 Sc1 O2 89.63(14) 3 .
O2 Sc1 O2 89.89(19) 3_545 .
O2 Sc1 O2 89.89(19) 2_445 .
O1 Sc1 Se2 70.70(7) 1_445 1_545
O1 Sc1 Se2 70.70(7) 2_545 1_545
O1 Sc1 Se2 153.10(19) 3 1_545
O2 Sc1 Se2 27.57(12) 3_545 1_545
O2 Sc1 Se2 109.02(8) 2_445 1_545
O2 Sc1 Se2 109.02(8) . 1_545
O1 Sc1 Se2 153.10(19) 1_445 .
O1 Sc1 Se2 70.70(7) 2_545 .
O1 Sc1 Se2 70.70(7) 3 .
O2 Sc1 Se2 109.02(8) 3_545 .
O2 Sc1 Se2 109.02(8) 2_445 .
O2 Sc1 Se2 27.57(12) . .
Se2 Sc1 Se2 118.20(2) 1_545 .
O1 Sc1 Se2 70.70(7) 1_445 1_445
O1 Sc1 Se2 153.10(19) 2_545 1_445
O1 Sc1 Se2 70.70(7) 3 1_445
O2 Sc1 Se2 109.02(8) 3_545 1_445
O2 Sc1 Se2 27.57(12) 2_445 1_445
O2 Sc1 Se2 109.02(8) . 1_445
Se2 Sc1 Se2 118.20(2) 1_545 1_445
Se2 Sc1 Se2 118.20(2) . 1_445
O1 Sc1 Rb1 55.33(18) 1_445 4_544
O1 Sc1 Rb1 55.33(18) 2_545 4_544
O1 Sc1 Rb1 55.33(18) 3 4_544
O2 Sc1 Rb1 125.34(14) 3_545 4_544
O2 Sc1 Rb1 125.34(14) 2_445 4_544
O2 Sc1 Rb1 125.34(14) . 4_544
Se2 Sc1 Rb1 97.77(5) 1_545 4_544
Se2 Sc1 Rb1 97.77(5) . 4_544
Se2 Sc1 Rb1 97.77(5) 1_445 4_544
O1 Sc1 Rb1 131.76(6) 1_445 1_455
O1 Sc1 Rb1 131.76(6) 2_545 1_455
O1 Sc1 Rb1 70.41(17) 3 1_455
O2 Sc1 Rb1 108.92(15) 3_545 1_455
O2 Sc1 Rb1 48.02(12) 2_445 1_455
O2 Sc1 Rb1 48.02(12) . 1_455
Se2 Sc1 Rb1 136.49(7) 1_545 1_455
Se2 Sc1 Rb1 61.24(2) . 1_455
Se2 Sc1 Rb1 61.24(2) 1_445 1_455
Rb1 Sc1 Rb1 125.74(3) 4_544 1_455
O1 Sc1 Rb1 131.76(6) 1_445 .
O1 Sc1 Rb1 70.41(17) 2_545 .
O1 Sc1 Rb1 131.76(6) 3 .
O2 Sc1 Rb1 48.02(12) 3_545 .
O2 Sc1 Rb1 108.92(15) 2_445 .
O2 Sc1 Rb1 48.02(12) . .
Se2 Sc1 Rb1 61.24(2) 1_545 .
Se2 Sc1 Rb1 61.24(2) . .
Se2 Sc1 Rb1 136.49(7) 1_445 .
Rb1 Sc1 Rb1 125.74(3) 4_544 .
Rb1 Sc1 Rb1 89.32(4) 1_455 .
Se1 O1 Sc1 170.4(4) . 1_665
Se1 O1 Rb1 98.3(3) . 4_654
Sc1 O1 Rb1 91.3(2) 1_665 4_654
Se2 O2 Sc1 117.4(2) . .
Se2 O2 Rb1 101.49(12) . 1_455
Sc1 O2 Rb1 100.60(11) . 1_455
Se2 O2 Rb1 101.49(12) . .
Sc1 O2 Rb1 100.60(11) . .
Rb1 O2 Rb1 136.71(15) 1_455 .

loop_
_geom_bond_atom_site_label_1
_geom_bond_atom_site_label_2
_geom_bond_distance
_geom_bond_site_symmetry_2
Rb1 O2 3.008(6) .
Rb1 O2 3.008(6) 2_545
Rb1 O2 3.008(6) 1_655
Rb1 O2 3.008(6) 3_545
Rb1 O2 3.008(6) 3_655
Rb1 O2 3.008(6) 2
Rb1 O1 3.120(6) 4_655
Rb1 O1 3.120(6) 5
Rb1 O1 3.120(6) 6_545
Rb1 Se2 3.7381(8) 1_545
Rb1 Se2 3.7381(8) 1_655
Rb1 Se2 3.7382(8) .
Se1 O1 1.669(6) 2_545
Se1 O1 1.669(6) .
Se1 O1 1.669(6) 3_655
Se1 Rb1 3.7451(9) 4_644
Se1 Rb1 3.7452(9) 4_544
Se1 Rb1 3.7452(9) 4_654
Se2 O2 1.699(5) 2
Se2 O2 1.699(5) .
Se2 O2 1.699(5) 3
Se2 Sc1 3.2590(4) 1_665
Se2 Sc1 3.2590(4) .
Se2 Sc1 3.2590(4) 1_565
Se2 Rb1 3.7381(8) 1_565
Se2 Rb1 3.7381(8) 1_455
Sc1 O1 2.088(6) 1_445
Sc1 O1 2.088(6) 2_545
Sc1 O1 2.088(6) 3
Sc1 O2 2.108(5) 3_545
Sc1 O2 2.108(5) 2_445
Sc1 O2 2.108(5) .
Sc1 Se2 3.2590(4) 1_545
Sc1 Se2 3.2590(4) 1_445
Sc1 Rb1 3.792(2) 4_544
Sc1 Rb1 3.9783(15) 1_455
O1 Sc1 2.088(6) 1_665
O1 Rb1 3.120(6) 4_654
O2 Rb1 3.008(6) 1_455
